data_7027480
loop_
_publ_author_name
'Carlucci, Lucia'
'Ciani, Gianfranco'
'Proserpio, Davide M.'

_publ_section_title
;
 Self-assembly of novel co-ordination polymers containing polycatenated
 molecular ladders and intertwined two-dimensional tilings
;
_journal_issue 11
_journal_name_full 'Journal of the Chemical Society, Dalton Transactions'
_journal_page_first 1799
_journal_paper_doi 10.1039/a903107c
_journal_year 1999
_chemical_formula_sum 'C36 H24 N10 O12 Zn2'
_chemical_formula_weight 919.39
_space_group_IT_number 15
_symmetry_cell_setting monoclinic
_symmetry_space_group_name_Hall '-C 2yc'
_symmetry_space_group_name_H-M 'C 1 2/c 1'
_atom_sites_solution_hydrogens geom
_atom_sites_solution_primary direct
_atom_sites_solution_secondary difmap
_cell_angle_alpha 90.00
_cell_angle_beta 129.800(10)
_cell_angle_gamma 90.00
_cell_formula_units_Z 4
_cell_length_a 20.414(3)
_cell_length_b 17.153(4)
_cell_length_c 14.177(2)
_cell_measurement_reflns_used 25
_cell_measurement_temperature 293(2)
_cell_measurement_theta_max 11
_cell_measurement_theta_min 9
_cell_volume 3813.9(13)
_computing_molecular_graphics SCHAKAL
_computing_structure_refinement 'SHELXL-97 (Sheldrick, 1997)'
_computing_structure_solution SIR92
_diffrn_ambient_temperature 293(2)
_diffrn_measured_fraction_theta_full 0.646
_diffrn_measured_fraction_theta_max 0.646
_diffrn_measurement_device CAD4
_diffrn_measurement_method omega-scan
_diffrn_radiation_monochromator graphite
_diffrn_radiation_source 'fine-focus sealed tube'
_diffrn_radiation_type MoK\a
_diffrn_radiation_wavelength 0.71073
_diffrn_reflns_av_R_equivalents 0.055
_diffrn_reflns_av_sigmaI/netI 0.091
_diffrn_reflns_limit_h_max 23
_diffrn_reflns_limit_h_min -17
_diffrn_reflns_limit_k_max 0
_diffrn_reflns_limit_k_min -19
_diffrn_reflns_limit_l_max 0
_diffrn_reflns_limit_l_min -16
_diffrn_reflns_number 3202
_diffrn_reflns_theta_full 23.92
_diffrn_reflns_theta_max 24
_diffrn_reflns_theta_min 3
_diffrn_standards_decay_% 7
_diffrn_standards_interval_time 2h
_diffrn_standards_number 3
_exptl_absorpt_coefficient_mu 1.336
_exptl_absorpt_correction_T_max 1.00
_exptl_absorpt_correction_T_min 0.97
_exptl_absorpt_correction_type psi-scan
_exptl_crystal_colour colourless
_exptl_crystal_density_diffrn 1.601
_exptl_crystal_density_method 'not measured'
_exptl_crystal_description cube
_exptl_crystal_F_000 1864
_exptl_crystal_size_max 0.160
_exptl_crystal_size_mid 0.140
_exptl_crystal_size_min 0.100
_refine_diff_density_max 0.484
_refine_diff_density_min -0.361
_refine_diff_density_rms 0.073
_refine_ls_extinction_method none
_refine_ls_goodness_of_fit_obs 1.119
_refine_ls_hydrogen_treatment mixed
_refine_ls_matrix_type full
_refine_ls_number_parameters 271
_refine_ls_number_reflns 1917
_refine_ls_number_restraints 30
_refine_ls_restrained_S_obs 1.163
_refine_ls_R_factor_obs 0.0572
_refine_ls_shift/su_max 0.001
_refine_ls_shift/su_mean 0.000
_refine_ls_structure_factor_coef Fsqd
_refine_ls_weighting_details 'calc w=1/[\s^2^(Fo^2^)+(0.0481P)^2^+1.4244P] where P=(Fo^2^+2Fc^2^)/3'
_refine_ls_weighting_scheme calc
_refine_ls_wR_factor_obs 0.1043
_reflns_number_observed 1917
_reflns_number_total 2961
_reflns_observed_criterion >2sigma(I)
_cod_data_source_file 903107csup1.cif
_cod_data_source_block 1
_cod_depositor_comments
;
The following automatic conversions were performed:

'_symmetry_cell_setting' value 'Monoclinic' changed to 'monoclinic'
according to /home/saulius/struct/CIF-dictionaries/cif_core.dic
dictionary named 'cif_core.dic' version 2.4.2 from 2011-04-26.

Automatic conversion script
Id: cif_fix_values 1891 2012-01-12 08:04:46Z andrius 
;
_cod_original_cell_volume 3813.9(12)
_cod_original_sg_symbol_H-M 'C 2/c (15)'
_cod_database_code 7027480
_exptl_absorpt_correction_nazim 3
_diffrn_measurement_domega 1.1+0.35tg(theta)
_diffrn_measurement_rtime 10

loop_
_symmetry_equiv_pos_as_xyz
'x, y, z'
'-x, y, -z+1/2'
'x+1/2, y+1/2, z'
'-x+1/2, y+1/2, -z+1/2'
'-x, -y, -z'
'x, -y, z-1/2'
'-x+1/2, -y+1/2, -z'
'x+1/2, -y+1/2, z-1/2'

loop_
_atom_site_label
_atom_site_type_symbol
_atom_site_fract_x
_atom_site_fract_y
_atom_site_fract_z
_atom_site_U_iso_or_equiv
_atom_site_adp_type
_atom_site_occupancy
_atom_site_symmetry_multiplicity
_atom_site_calc_flag
_atom_site_refinement_flags
Zn Zn 0.73236(5) 0.02481(5) 0.07706(7) 0.0326(3) Uani 1 1 d .
N11 N 0.6571(3) 0.0955(3) -0.0856(5) 0.0301(14) Uani 1 1 d .
N17 N 0.3139(4) 0.4459(3) -0.7723(5) 0.0354(15) Uani 1 1 d .
C12 C 0.6591(4) 0.1729(4) -0.0762(6) 0.0362(18) Uani 1 1 d .
H12 H 0.6924 0.1944 0.0021 0.043 Uiso 1 1 calc R
C13 C 0.6152(4) 0.2231(4) -0.1746(6) 0.0399(19) Uani 1 1 d .
H13 H 0.6187 0.2768 -0.1632 0.048 Uiso 1 1 calc R
C14 C 0.5654(4) 0.1910(4) -0.2920(6) 0.0325(17) Uani 1 1 d .
C15 C 0.5648(4) 0.1111(4) -0.3028(6) 0.0359(18) Uani 1 1 d .
H15 H 0.5331 0.0879 -0.3798 0.043 Uiso 1 1 calc R
C16 C 0.6117(4) 0.0660(4) -0.1983(6) 0.0377(19) Uani 1 1 d .
H16 H 0.6118 0.0122 -0.2068 0.045 Uiso 1 1 calc R
C18 C 0.3986(5) 0.4484(5) -0.7001(7) 0.055(2) Uani 1 1 d .
H18 H 0.4230 0.4873 -0.7144 0.067 Uiso 1 1 calc R
C19 C 0.4524(5) 0.3968(5) -0.6053(7) 0.059(3) Uani 1 1 d .
H19 H 0.5112 0.4012 -0.5578 0.070 Uiso 1 1 calc R
C110 C 0.4177(5) 0.3381(4) -0.5819(6) 0.0369(18) Uani 1 1 d .
C111 C 0.3305(5) 0.3375(4) -0.6531(7) 0.047(2) Uani 1 1 d .
H111 H 0.3042 0.3008 -0.6388 0.056 Uiso 1 1 calc R
C112 C 0.2822(5) 0.3915(5) -0.7456(6) 0.043(2) Uani 1 1 d .
H112 H 0.2233 0.3896 -0.7925 0.052 Uiso 1 1 calc R
C113 C 0.4710(5) 0.2847(4) -0.4818(7) 0.043(2) Uani 1 1 d .
C114 C 0.5141(4) 0.2411(4) -0.3985(6) 0.0360(18) Uani 1 1 d .
N21 N 0.7312(4) 0.1028(3) 0.1934(5) 0.0333(14) Uani 1 1 d .
C22 C 0.8038(5) 0.1363(4) 0.2893(7) 0.041(2) Uani 1 1 d .
H22 H 0.8523 0.1297 0.2971 0.049 Uiso 1 1 calc R
C23 C 0.8107(5) 0.1794(4) 0.3759(7) 0.0411(19) Uani 1 1 d .
H23 H 0.8627 0.2023 0.4393 0.049 Uiso 1 1 calc R
C24 C 0.7419(5) 0.1894(4) 0.3701(7) 0.0371(18) Uani 1 1 d .
C25 C 0.6653(5) 0.1554(4) 0.2710(7) 0.0416(19) Uani 1 1 d .
H25 H 0.6164 0.1607 0.2623 0.050 Uiso 1 1 calc R
C26 C 0.6634(5) 0.1138(4) 0.1856(6) 0.0404(19) Uani 1 1 d .
H26 H 0.6118 0.0922 0.1190 0.049 Uiso 1 1 calc R
C27 C 0.7473(5) 0.2319(4) 0.4628(7) 0.043(2) Uani 1 1 d .
N1 N 0.8592(4) 0.0362(4) 0.0673(6) 0.0520(18) Uani 1 1 d D
O11 O 0.8444(3) 0.0831(3) 0.1195(4) 0.0465(14) Uani 1 1 d D
O12 O 0.8071(4) -0.0162(4) 0.0081(6) 0.082(2) Uani 1 1 d D
O13 O 0.9225(4) 0.0405(5) 0.0792(7) 0.112(3) Uani 1 1 d D
N2 N 0.5916(4) -0.0750(4) -0.0402(6) 0.0413(16) Uani 1 1 d D
O21 O 0.5412(6) -0.1249(6) -0.0890(9) 0.174(5) Uani 1 1 d D
O22 O 0.6555(4) -0.0778(4) -0.0337(6) 0.078(2) Uani 1 1 d D
O23 O 0.5931(5) -0.0219(4) 0.0148(7) 0.111(3) Uani 1 1 d D

loop_
_atom_site_aniso_label
_atom_site_aniso_U_11
_atom_site_aniso_U_22
_atom_site_aniso_U_33
_atom_site_aniso_U_23
_atom_site_aniso_U_13
_atom_site_aniso_U_12
Zn 0.0338(5) 0.0325(5) 0.0265(4) 0.0099(5) 0.0170(4) 0.0079(5)
N11 0.033(3) 0.030(3) 0.023(3) 0.010(3) 0.016(3) 0.013(3)
N17 0.026(4) 0.038(4) 0.033(3) 0.009(3) 0.015(3) 0.003(3)
C12 0.044(5) 0.033(4) 0.019(4) 0.006(3) 0.015(4) 0.006(4)
C13 0.040(5) 0.034(4) 0.035(4) 0.007(4) 0.019(4) 0.003(4)
C14 0.033(4) 0.034(4) 0.027(4) 0.015(3) 0.018(4) 0.008(3)
C15 0.036(4) 0.042(5) 0.023(4) 0.004(3) 0.016(4) 0.004(4)
C16 0.049(5) 0.030(4) 0.026(4) 0.002(3) 0.020(4) 0.005(4)
C18 0.045(5) 0.062(6) 0.049(5) 0.037(4) 0.025(5) 0.004(4)
C19 0.027(5) 0.075(6) 0.049(5) 0.030(5) 0.013(4) 0.009(4)
C110 0.043(5) 0.030(4) 0.029(4) 0.013(3) 0.019(4) 0.009(4)
C111 0.043(5) 0.042(5) 0.044(5) 0.020(4) 0.022(4) 0.003(4)
C112 0.021(4) 0.058(5) 0.036(4) 0.016(4) 0.011(4) 0.003(4)
C113 0.036(5) 0.043(5) 0.038(4) 0.015(4) 0.018(4) 0.011(4)
C114 0.026(4) 0.046(5) 0.029(4) 0.012(4) 0.015(4) 0.004(4)
N21 0.030(4) 0.034(4) 0.032(3) 0.006(3) 0.018(3) 0.006(3)
C22 0.034(5) 0.051(5) 0.037(5) 0.004(4) 0.023(4) 0.010(4)
C23 0.031(4) 0.054(5) 0.035(4) -0.006(4) 0.020(4) -0.005(4)
C24 0.052(5) 0.032(4) 0.036(4) 0.003(3) 0.032(4) 0.004(4)
C25 0.045(5) 0.041(5) 0.051(5) 0.001(4) 0.037(5) 0.004(4)
C26 0.031(5) 0.045(5) 0.036(4) 0.002(4) 0.017(4) 0.002(4)
C27 0.048(5) 0.042(5) 0.051(6) 0.002(4) 0.037(5) -0.003(4)
N1 0.052(5) 0.062(6) 0.052(5) 0.031(4) 0.038(4) 0.020(4)
O11 0.051(4) 0.045(3) 0.044(3) 0.006(3) 0.031(3) 0.009(3)
O12 0.104(6) 0.053(4) 0.075(5) -0.007(4) 0.051(4) 0.010(4)
O13 0.084(5) 0.156(8) 0.143(7) 0.071(6) 0.094(6) 0.047(5)
N2 0.031(4) 0.053(5) 0.033(4) -0.004(3) 0.017(3) -0.007(3)
O21 0.111(7) 0.201(11) 0.157(9) -0.073(8) 0.062(7) -0.107(8)
O22 0.076(5) 0.080(5) 0.087(5) 0.029(4) 0.056(4) 0.029(4)
O23 0.204(9) 0.066(5) 0.119(6) 0.011(5) 0.129(7) 0.024(6)

loop_
_atom_type_symbol
_atom_type_description
_atom_type_scat_dispersion_real
_atom_type_scat_dispersion_imag
_atom_type_scat_source
C C 0.0033 0.0016 'International Tables Vol C Tables 4.2.6.8 and 6.1.1.4'
H H 0.0000 0.0000 'International Tables Vol C Tables 4.2.6.8 and 6.1.1.4'
N N 0.0061 0.0033 'International Tables Vol C Tables 4.2.6.8 and 6.1.1.4'
O O 0.0106 0.0060 'International Tables Vol C Tables 4.2.6.8 and 6.1.1.4'
Zn Zn 0.2839 1.4301 'International Tables Vol C Tables 4.2.6.8 and 6.1.1.4'

loop_
_geom_angle_atom_site_label_1
_geom_angle_atom_site_label_2
_geom_angle_atom_site_label_3
_geom_angle
_geom_angle_site_symmetry_1
_geom_angle_site_symmetry_3
N21 Zn N11 97.0(2) . .
N21 Zn N17 90.6(2) . 3_546
N11 Zn N17 171.9(2) . 3_546
N21 Zn O11 91.6(2) . .
N11 Zn O11 86.62(19) . .
N17 Zn O11 90.4(2) 3_546 .
N21 Zn O22 134.0(2) . .
N11 Zn O22 89.5(2) . .
N17 Zn O22 87.2(2) 3_546 .
O11 Zn O22 134.4(2) . .
N21 Zn O12 145.9(2) . .
N11 Zn O12 86.1(2) . .
N17 Zn O12 86.0(2) 3_546 .
O11 Zn O12 54.6(2) . .
O22 Zn O12 79.8(2) . .
N21 Zn O23 84.4(2) . .
N11 Zn O23 86.1(2) . .
N17 Zn O23 97.5(2) 3_546 .
O11 Zn O23 171.1(2) . .
O22 Zn O23 50.6(2) . .
O12 Zn O23 129.8(2) . .
C16 N11 C12 116.8(6) . .
C16 N11 Zn 122.9(5) . .
C12 N11 Zn 120.0(4) . .
C112 N17 C18 115.8(6) . .
C112 N17 Zn 121.3(5) . 3_454
C18 N17 Zn 122.8(5) . 3_454
N11 C12 C13 124.4(6) . .
C12 C13 C14 117.9(7) . .
C15 C14 C13 118.3(6) . .
C15 C14 C114 121.7(6) . .
C13 C14 C114 120.0(6) . .
C16 C15 C14 119.3(6) . .
N11 C16 C15 123.3(6) . .
N17 C18 C19 124.1(7) . .
C18 C19 C110 119.2(7) . .
C111 C110 C19 116.7(6) . .
C111 C110 C113 121.9(7) . .
C19 C110 C113 121.2(7) . .
C110 C111 C112 119.8(7) . .
N17 C112 C111 124.3(7) . .
C114 C113 C110 178.6(8) . .
C113 C114 C14 176.0(8) . .
C26 N21 C22 116.2(6) . .
C26 N21 Zn 123.4(5) . .
C22 N21 Zn 120.0(5) . .
N21 C22 C23 123.8(7) . .
C22 C23 C24 120.4(7) . .
C23 C24 C25 117.0(7) . .
C23 C24 C27 122.2(7) . .
C25 C24 C27 120.9(7) . .
C26 C25 C24 118.9(7) . .
N21 C26 C25 123.7(7) . .
C27 C27 C24 178.0(11) 7_656 .
O13 N1 O12 121.9(8) . .
O13 N1 O11 121.7(8) . .
O12 N1 O11 116.3(6) . .
N1 O11 Zn 98.5(4) . .
N1 O12 Zn 90.3(4) . .
O21 N2 O23 126.5(8) . .
O21 N2 O22 120.0(8) . .
O23 N2 O22 113.3(7) . .
N2 O22 Zn 104.8(5) . .
N2 O23 Zn 91.3(5) . .

loop_
_geom_bond_atom_site_label_1
_geom_bond_atom_site_label_2
_geom_bond_distance
_geom_bond_site_symmetry_2
Zn N21 2.136(6) .
Zn N11 2.147(5) .
Zn N17 2.148(5) 3_546
Zn O11 2.197(5) .
Zn O22 2.207(7) .
Zn O12 2.385(6) .
Zn O23 2.508(8) .
N11 C16 1.332(8) .
N11 C12 1.333(8) .
N17 C112 1.321(9) .
N17 C18 1.332(9) .
N17 Zn 2.148(5) 3_454
C12 C13 1.375(9) .
C13 C14 1.393(9) .
C14 C15 1.378(9) .
C14 C114 1.446(9) .
C15 C16 1.376(9) .
C18 C19 1.381(10) .
C19 C110 1.389(10) .
C110 C111 1.373(10) .
C110 C113 1.435(9) .
C111 C112 1.377(10) .
C113 C114 1.182(9) .
N21 C26 1.329(8) .
N21 C22 1.340(9) .
C22 C23 1.361(9) .
C23 C24 1.366(10) .
C24 C25 1.395(10) .
C24 C27 1.443(9) .
C25 C26 1.384(10) .
C27 C27 1.167(13) 7_656
N1 O13 1.194(7) .
N1 O12 1.225(7) .
N1 O11 1.255(7) .
N2 O21 1.165(8) .
N2 O23 1.186(7) .
N2 O22 1.247(7) .
